data_7129779
loop_
_publ_author_name
'San Esteban, Anna Carissa M.'
'Kuwamura, Naoto'
'Yoshinari, Nobuto'
'Konno, Takumi'

_publ_section_title
;
 Serendipitous formation of oxygen-bridged CuII6M (M = MnII, CoII) double
 cubanes showing electrocatalytic water oxidation
;
_journal_name_full 'Chemical Communications'
_journal_paper_doi 10.1039/D1CC07199H
_journal_year 2022
_chemical_absolute_configuration rm
_chemical_formula_moiety 'C30 H60 Br2 Cu6 Mn N6 O18 S6, 7(H2 O), [+13.5(H2O)]'
_chemical_formula_sum 'C30 H101 Br2 Cu6 Mn N6 O38.5 S6'
_chemical_formula_weight 1950.52
_space_group_crystal_system trigonal
_space_group_IT_number 145
_space_group_name_Hall 'P 32'
_space_group_name_H-M_alt 'P 32'
_atom_sites_solution_hydrogens mixed
_atom_sites_solution_primary difmap
_audit_creation_method SHELXL-2018/1
_audit_update_record
;
2022-02-10 deposited with the CCDC.	2022-03-04 downloaded from the CCDC.
;
_cell_angle_alpha 90
_cell_angle_beta 90
_cell_angle_gamma 120
_cell_formula_units_Z 3
_cell_length_a 15.134(2)
_cell_length_b 15.134(2)
_cell_length_c 27.686(2)
_cell_measurement_reflns_used 35495
_cell_measurement_temperature 100(2)
_cell_measurement_theta_max 15.665
_cell_measurement_theta_min 0.86
_cell_volume 5491.6(11)
_computing_cell_refinement 'RAPID-AUTO (Rigaku Corporation)'
_computing_data_collection 'RAPID-AUTO (Rigaku Corporation)'
_computing_data_reduction 'RAPID-AUTO (Rigaku Corporation)'
_computing_molecular_graphics 'Yadokari-XG 2009 (Wakita Nemoto et al., 2009)'
_computing_publication_material 'Yadokari-XG 2009 (Wakita Nemoto et al., 2009)'
_computing_structure_refinement 'SHELXL-2018/1 (Sheldrick, 2018)'
_computing_structure_solution 'SHELXS-2018/1 (Sheldrick, 2018)'
_diffrn_ambient_temperature 100(2)
_diffrn_detector_area_resol_mean 5.814
_diffrn_measured_fraction_theta_full 1.000
_diffrn_measured_fraction_theta_max 1.000
_diffrn_measurement_device_type 'RIGAKU1/4chi goniometer with PILATUS3 X CdTe 1M'
_diffrn_measurement_method /w
_diffrn_radiation_type synchrotron
_diffrn_radiation_wavelength 0.4148
_diffrn_reflns_av_R_equivalents 0.0678
_diffrn_reflns_av_unetI/netI 0.0513
_diffrn_reflns_Laue_measured_fraction_full 1.000
_diffrn_reflns_Laue_measured_fraction_max 1.000
_diffrn_reflns_limit_h_max 19
_diffrn_reflns_limit_h_min -19
_diffrn_reflns_limit_k_max 19
_diffrn_reflns_limit_k_min -19
_diffrn_reflns_limit_l_max 35
_diffrn_reflns_limit_l_min -35
_diffrn_reflns_number 87743
_diffrn_reflns_point_group_measured_fraction_full 1.000
_diffrn_reflns_point_group_measured_fraction_max 1.000
_diffrn_reflns_theta_full 14.411
_diffrn_reflns_theta_max 15.623
_diffrn_reflns_theta_min 0.907
_diffrn_source 'SPring-8 BL02B1 bending magnet'
_exptl_absorpt_coefficient_mu 0.744
_exptl_absorpt_correction_T_max 1.0000
_exptl_absorpt_correction_T_min 0.7976
_exptl_absorpt_correction_type multi-scans
_exptl_absorpt_process_details 'ABSCOR (Rigaku, 1995)'
_exptl_crystal_colour blue
_exptl_crystal_density_diffrn 1.769
_exptl_crystal_description block
_exptl_crystal_F_000 2988
_exptl_crystal_size_max 0.100
_exptl_crystal_size_mid 0.100
_exptl_crystal_size_min 0.100
_refine_diff_density_max 1.070
_refine_diff_density_min -0.983
_refine_diff_density_rms 0.134
_refine_ls_abs_structure_details
;
 Flack x determined using 7366 quotients [(I+)-(I-)]/[(I+)+(I-)]
 (Parsons, Flack and Wagner, Acta Cryst. B69 (2013) 249-259).
;
_refine_ls_abs_structure_Flack 0.069(8)
_refine_ls_extinction_method none
_refine_ls_goodness_of_fit_ref 1.090
_refine_ls_hydrogen_treatment mixed
_refine_ls_matrix_type full
_refine_ls_number_parameters 727
_refine_ls_number_reflns 16765
_refine_ls_number_restraints 33
_refine_ls_restrained_S_all 1.091
_refine_ls_R_factor_all 0.0455
_refine_ls_R_factor_gt 0.0442
_refine_ls_shift/su_max 0.004
_refine_ls_shift/su_mean 0.000
_refine_ls_structure_factor_coef Fsqd
_refine_ls_weighting_details 'w=1/[\s^2^(Fo^2^)+(0.0470P)^2^+11.7837P] where P=(Fo^2^+2Fc^2^)/3'
_refine_ls_weighting_scheme calc
_refine_ls_wR_factor_gt 0.1068
_refine_ls_wR_factor_ref 0.1092
_reflns_Friedel_coverage 1.000
_reflns_Friedel_fraction_full 1.000
_reflns_Friedel_fraction_max 1.000
_reflns_number_gt 16310
_reflns_number_total 16765
_reflns_threshold_expression 'I > 2\s(I)'
_cod_data_source_file d1cc07199h2.cif
_cod_data_source_block Mn
_cod_original_cell_volume 5491.3(17)
_cod_original_formula_sum 'C30 H101 Br2 Cu6 Mn N6 O38.50 S6'
_cod_database_code 7129779
_shelx_shelxl_version_number 2018/1
_shelx_space_group_comment
;
The symmetry employed for this shelxl refinement is uniquely defined
by the following loop, which should always be used as a source of
symmetry information in preference to the above space-group names.
They are only intended as comments.
;
_shelx_estimated_absorpt_t_min 0.929
_shelx_estimated_absorpt_t_max 0.929

loop_
_space_group_symop_operation_xyz
'x, y, z'
'-y, x-y, z+2/3'
'-x+y, -x, z+1/3'

loop_
_atom_site_label
_atom_site_type_symbol
_atom_site_fract_x
_atom_site_fract_y
_atom_site_fract_z
_atom_site_U_iso_or_equiv
_atom_site_adp_type
_atom_site_occupancy
_atom_site_site_symmetry_order
_atom_site_calc_flag
_atom_site_refinement_flags_posn
_atom_site_refinement_flags_adp
_atom_site_refinement_flags_occupancy
_atom_site_disorder_assembly
_atom_site_disorder_group
Mn1 Mn 0.65656(8) 0.64336(9) 0.54106(4) 0.0179(2) Uani 1 1 d . . . . .
Cu1 Cu 0.51116(6) 0.58232(6) 0.45078(3) 0.01525(16) Uani 1 1 d . . . . .
Cu2 Cu 0.72696(7) 0.79854(6) 0.45742(3) 0.01688(17) Uani 1 1 d . . . . .
Cu3 Cu 0.73281(7) 0.58588(7) 0.44899(3) 0.01728(17) Uani 1 1 d . . . . .
Cu4 Cu 0.50732(6) 0.57753(7) 0.62771(3) 0.01762(17) Uani 1 1 d . . . . .
Cu5 Cu 0.73709(7) 0.77849(7) 0.63423(3) 0.02198(19) Uani 1 1 d . . . . .
Cu6 Cu 0.71490(7) 0.55018(7) 0.62516(3) 0.01983(18) Uani 1 1 d . . . . .
S1 S 0.34032(15) 0.55685(15) 0.52310(7) 0.0248(4) Uani 1 1 d . . . . .
S2 S 0.32596(15) 0.42212(17) 0.54643(7) 0.0252(4) Uani 1 1 d . . . . .
S3 S 0.92111(18) 0.98544(16) 0.53605(8) 0.0293(4) Uani 1 1 d . . . . .
S4 S 0.78780(17) 0.96251(15) 0.56537(7) 0.0282(4) Uani 1 1 d . . . . .
S5 S 0.74565(15) 0.41099(16) 0.51533(7) 0.0246(4) Uani 1 1 d . . . . .
S6 S 0.87492(16) 0.53187(16) 0.54306(7) 0.0254(4) Uani 1 1 d . . . . .
Br1 Br 0.65914(5) 0.66714(6) 0.37841(3) 0.01951(14) Uani 1 1 d . . . . .
Br2 Br 0.64695(6) 0.61717(7) 0.70485(3) 0.03041(18) Uani 1 1 d . . . . .
N1 N 0.4186(5) 0.6218(5) 0.4182(2) 0.0189(12) Uani 1 1 d . . . . .
H1A H 0.421742 0.676821 0.433190 0.023 Uiso 1 1 calc R U . . .
H1B H 0.437400 0.638371 0.386814 0.023 Uiso 1 1 calc R U . . .
N2 N 0.8618(5) 0.9062(4) 0.4321(2) 0.0192(12) Uani 1 1 d . . . . .
H2A H 0.913121 0.903582 0.447956 0.023 Uiso 1 1 calc DR U . . .
H2B H 0.866877 0.895954 0.400092 0.023 Uiso 1 1 calc R U . . .
N3 N 0.7019(5) 0.4605(5) 0.4121(2) 0.0211(13) Uani 1 1 d . . . . .
H3A H 0.645712 0.405383 0.424576 0.025 Uiso 1 1 calc R U . . .
H3B H 0.689506 0.467424 0.380586 0.025 Uiso 1 1 calc R U . . .
N4 N 0.7158(5) 0.8810(5) 0.6703(2) 0.0259(14) Uani 1 1 d . . . . .
H4A H 0.664594 0.887608 0.656755 0.031 Uiso 1 1 calc R U . . .
H4B H 0.699850 0.862173 0.701767 0.031 Uiso 1 1 calc R U . . .
N5 N 0.3942(4) 0.4525(5) 0.6578(2) 0.0190(12) Uani 1 1 d . . . . .
H5A H 0.393786 0.396111 0.646096 0.023 Uiso 1 1 calc DR U . . .
H5B H 0.402872 0.454453 0.690360 0.023 Uiso 1 1 calc R U . . .
N6 N 0.8447(5) 0.5665(6) 0.6511(3) 0.0301(15) Uani 1 1 d . . . . .
H6A H 0.898597 0.620339 0.636437 0.036 Uiso 1 1 calc R U . . .
H6B H 0.848743 0.579201 0.683350 0.036 Uiso 1 1 calc R U . . .
C1 C 0.3233(5) 0.4388(5) 0.4155(3) 0.0184(13) Uani 1 1 d . . . . .
C2 C 0.3145(5) 0.5341(6) 0.4210(2) 0.0186(13) Uani 1 1 d . . . . .
H2 H 0.274898 0.537665 0.392872 0.022 Uiso 1 1 calc R U . . .
C3 C 0.2605(6) 0.5371(6) 0.4679(3) 0.0233(15) Uani 1 1 d . . . . .
C4 C 0.1522(6) 0.4382(7) 0.4720(3) 0.0295(17) Uani 1 1 d . . . . .
H4C H 0.159966 0.377639 0.471645 0.044 Uiso 1 1 calc R U . . .
H4D H 0.119541 0.440041 0.502233 0.044 Uiso 1 1 calc R U . . .
H4E H 0.109835 0.435349 0.444613 0.044 Uiso 1 1 calc R U . . .
C5 C 0.2481(8) 0.6307(8) 0.4685(3) 0.036(2) Uani 1 1 d . . . . .
H5C H 0.213893 0.631541 0.498382 0.054 Uiso 1 1 calc R U . . .
H5D H 0.315469 0.692352 0.466775 0.054 Uiso 1 1 calc R U . . .
H5E H 0.207090 0.628571 0.440669 0.054 Uiso 1 1 calc R U . . .
C6 C 0.3198(6) 0.5606(6) 0.6437(2) 0.0198(14) Uani 1 1 d . . . . .
C7 C 0.2964(5) 0.4484(5) 0.6460(2) 0.0165(13) Uani 1 1 d . . . . .
H7 H 0.249678 0.415667 0.674105 0.020 Uiso 1 1 calc R U . . .
C8 C 0.2421(6) 0.3836(6) 0.6011(3) 0.0206(14) Uani 1 1 d . . . . .
C9 C 0.2172(6) 0.2730(6) 0.6090(3) 0.0282(17) Uani 1 1 d . . . . .
H9A H 0.182726 0.232336 0.580310 0.042 Uiso 1 1 calc R U . . .
H9B H 0.280488 0.271788 0.614558 0.042 Uiso 1 1 calc DR U . . .
H9C H 0.172385 0.244433 0.637128 0.042 Uiso 1 1 calc R U . . .
C10 C 0.1426(5) 0.3854(6) 0.5917(3) 0.0217(14) Uani 1 1 d . . . . .
H10A H 0.158470 0.455904 0.586643 0.032 Uiso 1 1 calc R U . . .
H10B H 0.108934 0.344845 0.562842 0.032 Uiso 1 1 calc R U . . .
H10C H 0.097086 0.356452 0.619570 0.032 Uiso 1 1 calc R U . . .
C11 C 0.7636(6) 0.9947(6) 0.4452(3) 0.0255(16) Uani 1 1 d . . . . .
C12 C 0.8701(6) 1.0081(6) 0.4398(3) 0.0219(15) Uani 1 1 d . . . . .
H12 H 0.899851 1.048246 0.409537 0.026 Uiso 1 1 calc R U . . .
C13 C 0.9469(6) 1.0685(6) 0.4818(3) 0.0263(16) Uani 1 1 d . . . . .
C14 C 1.0552(6) 1.0953(7) 0.4663(4) 0.0335(19) Uani 1 1 d . . . . .
H14A H 1.056121 1.032551 0.458667 0.050 Uiso 1 1 calc R U . . .
H14B H 1.075370 1.139289 0.437686 0.050 Uiso 1 1 calc R U . . .
H14C H 1.103092 1.131227 0.492690 0.050 Uiso 1 1 calc R U . . .
C15 C 0.9477(7) 1.1672(6) 0.4934(3) 0.0309(18) Uani 1 1 d . . . . .
H15A H 0.879259 1.151576 0.503350 0.046 Uiso 1 1 calc R U . . .
H15B H 0.996103 1.202810 0.519670 0.046 Uiso 1 1 calc R U . . .
H15C H 0.968381 1.210872 0.464666 0.046 Uiso 1 1 calc R U . . .
C16 C 0.9035(7) 0.9536(7) 0.6670(3) 0.0333(19) Uani 1 1 d . . . . .
C17 C 0.8167(6) 0.9800(7) 0.6665(3) 0.0296(17) Uani 1 1 d . . . . .
H17 H 0.824415 1.021728 0.695851 0.036 Uiso 1 1 calc R U . . .
C18 C 0.8172(6) 1.0406(6) 0.6222(3) 0.0272(16) Uani 1 1 d . . . . .
C19 C 0.7314(9) 1.0677(9) 0.6245(4) 0.043(2) Uani 1 1 d . . . . .
H19A H 0.734259 1.106432 0.595615 0.065 Uiso 1 1 calc R U . . .
H19B H 0.665048 1.004825 0.626051 0.065 Uiso 1 1 calc R U . . .
H19C H 0.740546 1.109019 0.653341 0.065 Uiso 1 1 calc R U . . .
C20 C 0.9205(7) 1.1409(6) 0.6183(3) 0.0331(19) Uani 1 1 d . . . . .
H20A H 0.919982 1.179134 0.589827 0.050 Uiso 1 1 calc R U . . .
H20B H 0.931466 1.182129 0.647354 0.050 Uiso 1 1 calc R U . . .
H20C H 0.975654 1.125106 0.615208 0.050 Uiso 1 1 calc R U . . .
C21 C 0.8890(7) 0.5538(7) 0.4194(3) 0.0255(16) Uani 1 1 d . . . . .
C22 C 0.7934(6) 0.4465(6) 0.4163(3) 0.0230(15) Uani 1 1 d . . . . .
H22 H 0.798310 0.414571 0.385515 0.028 Uiso 1 1 calc R U . . .
C23 C 0.7813(6) 0.3726(6) 0.4584(3) 0.0232(15) Uani 1 1 d . . . . .
C24 C 0.6896(7) 0.2647(7) 0.4474(4) 0.036(2) Uani 1 1 d . . . . .
H24A H 0.626798 0.268258 0.445355 0.055 Uiso 1 1 calc R U . . .
H24B H 0.701159 0.240145 0.416577 0.055 Uiso 1 1 calc R U . . .
H24C H 0.682985 0.217556 0.473259 0.055 Uiso 1 1 calc R U . . .
C25 C 0.8791(6) 0.3643(6) 0.4613(3) 0.0282(17) Uani 1 1 d . . . . .
H25A H 0.937844 0.431682 0.468268 0.042 Uiso 1 1 calc R U . . .
H25B H 0.871530 0.316731 0.487155 0.042 Uiso 1 1 calc R U . . .
H25C H 0.889704 0.339319 0.430474 0.042 Uiso 1 1 calc R U . . .
C26 C 0.7376(6) 0.3811(6) 0.6382(3) 0.0237(15) Uani 1 1 d . . . . .
C27 C 0.8489(6) 0.4708(6) 0.6420(3) 0.0236(15) Uani 1 1 d . . . . .
H27 H 0.881595 0.458299 0.670549 0.028 Uiso 1 1 calc R U . . .
C28 C 0.9152(6) 0.4809(6) 0.5954(3) 0.0236(15) Uani 1 1 d . . . . .
C29 C 1.0278(6) 0.5662(8) 0.6045(4) 0.038(2) Uani 1 1 d . . . . .
H29A H 1.029917 0.630756 0.611300 0.057 Uiso 1 1 calc R U . . .
H29B H 1.055389 0.547336 0.632112 0.057 Uiso 1 1 calc R U . . .
H29C H 1.068817 0.574003 0.575704 0.057 Uiso 1 1 calc R U . . .
C30 C 0.9105(6) 0.3812(6) 0.5849(3) 0.0257(16) Uani 1 1 d . . . . .
H30A H 0.839478 0.328232 0.579230 0.039 Uiso 1 1 calc R U . . .
H30B H 0.951209 0.388484 0.556037 0.039 Uiso 1 1 calc R U . . .
H30C H 0.937781 0.361816 0.612445 0.039 Uiso 1 1 calc R U . . .
O1 O 0.5971(4) 0.7078(4) 0.48958(17) 0.0155(9) Uani 1 1 d . . . . .
H1 H 0.560792 0.741697 0.503670 0.019 Uiso 1 1 calc DR U . . .
O2 O 0.5973(4) 0.5341(4) 0.48124(17) 0.0175(10) Uani 1 1 d . . . . .
H2C H 0.561356 0.460491 0.490691 0.021 Uiso 1 1 calc DR U . . .
O3 O 0.7762(4) 0.7112(4) 0.48659(16) 0.0166(9) Uani 1 1 d . . . . .
H3 H 0.848077 0.746809 0.498680 0.020 Uiso 1 1 calc DR U . . .
O4 O 0.6063(4) 0.7067(4) 0.59894(17) 0.0187(10) Uani 1 1 d . . . . .
H4 H 0.578356 0.750815 0.587956 0.022 Uiso 1 1 calc R U . . .
O5 O 0.5847(4) 0.5204(4) 0.59410(18) 0.0195(10) Uani 1 1 d . . . . .
H5 H 0.542634 0.450053 0.580584 0.023 Uiso 1 1 calc DR U . . .
O6 O 0.7712(4) 0.6884(4) 0.59769(18) 0.0210(10) Uani 1 1 d . . . . .
H6 H 0.843396 0.720663 0.586170 0.025 Uiso 1 1 calc DR U . . .
O7 O 0.4089(4) 0.4448(4) 0.42775(18) 0.0198(10) Uani 1 1 d D . . . .
O8 O 0.2477(4) 0.3567(4) 0.4006(2) 0.0303(13) Uani 1 1 d . . . . .
O9 O 0.6894(4) 0.9018(4) 0.4493(2) 0.0281(12) Uani 1 1 d D . . . .
O10 O 0.7503(5) 1.0688(5) 0.4452(3) 0.0385(15) Uani 1 1 d . . . . .
O11 O 0.8741(4) 0.6272(4) 0.43250(19) 0.0230(11) Uani 1 1 d . . . . .
O12 O 0.9732(5) 0.5647(5) 0.4101(2) 0.0319(13) Uani 1 1 d . . . . .
O13 O 0.4134(4) 0.6292(4) 0.63790(19) 0.0218(11) Uani 1 1 d . . . . .
O14 O 0.2505(4) 0.5813(4) 0.64773(19) 0.0229(11) Uani 1 1 d D . . . .
O15 O 0.8785(5) 0.8634(5) 0.6570(3) 0.0380(16) Uani 1 1 d . . . . .
O16 O 0.9921(5) 1.0246(5) 0.6771(2) 0.0364(15) Uani 1 1 d . . . . .
O17 O 0.6669(4) 0.4052(4) 0.6324(2) 0.0236(11) Uani 1 1 d . . . . .
O18 O 0.7208(4) 0.2933(4) 0.6417(2) 0.0252(11) Uani 1 1 d . . . . .
O19 O 0.5216(5) 0.8118(5) 0.5517(2) 0.0343(14) Uani 1 1 d D . . . .
H19D H 0.463(3) 0.793(4) 0.565(3) 0.051 Uiso 1 1 d D U . . .
H19E H 0.543(5) 0.8740(19) 0.5420(16) 0.051 Uiso 1 1 d D U . . .
O21 O 0.3261(6) 0.7714(7) 0.5951(3) 0.057(2) Uani 1 1 d D . . . .
H21A H 0.311(5) 0.723(2) 0.6158(17) 0.085 Uiso 1 1 d D U . . .
H21B H 0.278(3) 0.786(5) 0.598(4) 0.085 Uiso 1 1 d D U . . .
O22 O 0.4896(5) 0.8436(5) 0.4229(2) 0.0353(14) Uani 1 1 d D . . . .
H22A H 0.5471(19) 0.855(5) 0.435(2) 0.053 Uiso 1 1 d D U . . .
H22B H 0.469(4) 0.875(5) 0.442(2) 0.053 Uiso 1 1 d D U . . .
O23 O 0.9754(5) 0.7672(6) 0.5913(3) 0.057(2) Uani 1 1 d D . . . .
H23A H 1.018(2) 0.775(10) 0.5683(10) 0.085 Uiso 1 1 d D U . . .
H23B H 1.012(2) 0.787(11) 0.6174(9) 0.085 Uiso 1 1 d D U . . .
O20 O 0.4547(6) 0.2934(6) 0.6281(3) 0.0515(19) Uani 1 1 d D . . . .
H20D H 0.430(3) 0.258(7) 0.602(2) 0.077 Uiso 1 1 d D U . . .
H20E H 0.517(3) 0.304(7) 0.630(2) 0.077 Uiso 1 1 d D U . . .
O24 O 0.9912(6) 0.8273(6) 0.4823(3) 0.0469(18) Uani 1 1 d D . . . .
H24D H 1.049(3) 0.872(7) 0.495(3) 0.070 Uiso 1 1 d D U . . .
H24E H 1.007(5) 0.815(5) 0.4539(4) 0.070 Uiso 1 1 d D U . . .
O25 O 0.4954(6) 0.3246(6) 0.4598(6) 0.107(5) Uani 1 1 d D . . . .
H25D H 0.457(5) 0.2792(14) 0.4812(10) 0.161 Uiso 1 1 d D U . . .
H25E H 0.452(5) 0.325(3) 0.439(2) 0.161 Uiso 1 1 d D U . . .

loop_
_atom_site_aniso_label
_atom_site_aniso_U_11
_atom_site_aniso_U_22
_atom_site_aniso_U_33
_atom_site_aniso_U_23
_atom_site_aniso_U_13
_atom_site_aniso_U_12
Mn1 0.0191(5) 0.0212(5) 0.0131(5) -0.0012(4) 0.0006(4) 0.0099(5)
Cu1 0.0168(4) 0.0141(4) 0.0157(4) -0.0011(3) -0.0014(3) 0.0084(3)
Cu2 0.0178(4) 0.0141(4) 0.0194(4) -0.0010(3) 0.0009(3) 0.0085(3)
Cu3 0.0209(4) 0.0197(4) 0.0157(4) -0.0032(3) -0.0013(3) 0.0135(4)
Cu4 0.0150(4) 0.0172(4) 0.0197(4) -0.0004(3) 0.0033(3) 0.0074(3)
Cu5 0.0206(4) 0.0214(4) 0.0226(4) -0.0087(3) -0.0045(3) 0.0095(4)
Cu6 0.0186(4) 0.0221(4) 0.0193(4) -0.0011(3) -0.0034(3) 0.0106(4)
S1 0.0202(9) 0.0266(9) 0.0154(8) -0.0040(7) 0.0007(7) 0.0025(7)
S2 0.0211(9) 0.0416(11) 0.0174(8) -0.0021(8) 0.0007(7) 0.0189(9)
S3 0.0403(12) 0.0268(10) 0.0249(9) -0.0010(8) 0.0053(8) 0.0198(9)
S4 0.0329(10) 0.0185(9) 0.0221(9) -0.0048(7) 0.0057(8) 0.0046(8)
S5 0.0253(9) 0.0350(10) 0.0211(8) 0.0039(7) -0.0003(7) 0.0209(9)
S6 0.0307(10) 0.0287(10) 0.0219(9) 0.0033(7) -0.0010(7) 0.0187(8)
Br1 0.0237(3) 0.0254(3) 0.0136(3) 0.0016(2) 0.0018(2) 0.0155(3)
Br2 0.0314(4) 0.0412(5) 0.0184(3) -0.0028(3) -0.0017(3) 0.0180(4)
N1 0.022(3) 0.018(3) 0.017(3) 0.000(2) 0.001(2) 0.010(2)
N2 0.018(3) 0.013(3) 0.025(3) -0.005(2) -0.004(2) 0.006(2)
N3 0.028(3) 0.021(3) 0.021(3) -0.009(2) -0.010(2) 0.018(3)
N4 0.026(3) 0.026(3) 0.022(3) -0.004(3) 0.002(3) 0.010(3)
N5 0.013(3) 0.022(3) 0.019(3) 0.001(2) 0.000(2) 0.006(2)
N6 0.027(4) 0.040(4) 0.028(3) -0.007(3) -0.012(3) 0.021(3)
C1 0.017(3) 0.016(3) 0.019(3) -0.004(2) 0.003(3) 0.006(3)
C2 0.019(3) 0.023(3) 0.015(3) -0.001(3) 0.001(2) 0.011(3)
C3 0.017(3) 0.032(4) 0.020(3) 0.000(3) 0.001(3) 0.011(3)
C4 0.015(3) 0.043(5) 0.026(4) 0.000(3) 0.003(3) 0.011(3)
C5 0.046(5) 0.043(5) 0.032(4) 0.002(4) 0.012(4) 0.032(5)
C6 0.020(3) 0.025(4) 0.014(3) 0.001(3) 0.001(3) 0.012(3)
C7 0.013(3) 0.020(3) 0.017(3) 0.006(2) 0.005(2) 0.009(3)
C8 0.025(4) 0.022(3) 0.024(3) -0.001(3) -0.004(3) 0.018(3)
C9 0.020(4) 0.015(3) 0.046(5) 0.003(3) -0.003(3) 0.006(3)
C10 0.014(3) 0.020(3) 0.023(3) 0.004(3) 0.005(3) 0.002(3)
C11 0.021(4) 0.021(4) 0.035(4) -0.001(3) 0.006(3) 0.011(3)
C12 0.021(4) 0.017(3) 0.029(4) 0.003(3) 0.006(3) 0.010(3)
C13 0.026(4) 0.019(4) 0.032(4) -0.003(3) 0.009(3) 0.010(3)
C14 0.013(4) 0.027(4) 0.052(5) -0.006(4) 0.003(3) 0.005(3)
C15 0.033(4) 0.014(3) 0.038(4) -0.005(3) 0.013(4) 0.007(3)
C16 0.028(4) 0.041(5) 0.030(4) -0.013(4) -0.008(3) 0.017(4)
C17 0.028(4) 0.034(4) 0.022(4) -0.006(3) 0.001(3) 0.012(4)
C18 0.031(4) 0.024(4) 0.027(4) -0.011(3) -0.001(3) 0.014(3)
C19 0.053(6) 0.051(6) 0.038(5) -0.005(4) 0.001(4) 0.034(5)
C20 0.032(4) 0.021(4) 0.034(4) -0.008(3) -0.001(3) 0.004(3)
C21 0.037(4) 0.040(5) 0.015(3) 0.004(3) 0.005(3) 0.031(4)
C22 0.027(4) 0.036(4) 0.020(3) -0.008(3) -0.008(3) 0.026(3)
C23 0.025(4) 0.019(3) 0.028(4) -0.006(3) -0.006(3) 0.013(3)
C24 0.040(5) 0.026(4) 0.052(6) 0.003(4) -0.001(4) 0.022(4)
C25 0.029(4) 0.030(4) 0.040(4) -0.001(3) -0.005(3) 0.025(4)
C26 0.028(4) 0.030(4) 0.015(3) -0.001(3) -0.002(3) 0.015(3)
C27 0.027(4) 0.025(4) 0.023(4) -0.003(3) -0.005(3) 0.016(3)
C28 0.022(4) 0.029(4) 0.031(4) 0.001(3) -0.007(3) 0.022(3)
C29 0.016(4) 0.044(5) 0.054(6) 0.001(4) -0.008(4) 0.015(4)
C30 0.026(4) 0.039(4) 0.026(4) 0.009(3) 0.003(3) 0.027(4)
O1 0.019(2) 0.013(2) 0.017(2) 0.0002(17) 0.0006(18) 0.0095(19)
O2 0.022(2) 0.019(2) 0.013(2) -0.0067(18) -0.0032(18) 0.011(2)
O3 0.019(2) 0.022(2) 0.011(2) -0.0002(18) 0.0006(17) 0.012(2)
O4 0.023(3) 0.023(3) 0.015(2) -0.0031(19) 0.0003(19) 0.015(2)
O5 0.021(3) 0.017(2) 0.019(2) -0.0008(19) -0.0008(19) 0.007(2)
O6 0.020(2) 0.024(3) 0.021(2) -0.008(2) -0.004(2) 0.011(2)
O7 0.019(2) 0.018(2) 0.020(2) -0.0040(19) 0.0014(19) 0.007(2)
O8 0.026(3) 0.022(3) 0.038(3) -0.009(2) -0.011(2) 0.009(2)
O9 0.020(3) 0.018(3) 0.051(4) 0.003(2) -0.001(2) 0.013(2)
O10 0.024(3) 0.025(3) 0.070(5) 0.010(3) 0.009(3) 0.015(3)
O11 0.028(3) 0.024(3) 0.023(3) 0.003(2) 0.006(2) 0.017(2)
O12 0.033(3) 0.035(3) 0.039(3) 0.006(3) 0.010(3) 0.025(3)
O13 0.017(2) 0.022(3) 0.025(3) -0.005(2) 0.001(2) 0.009(2)
O14 0.024(3) 0.027(3) 0.021(3) 0.000(2) 0.004(2) 0.015(2)
O15 0.026(3) 0.034(3) 0.057(4) -0.028(3) -0.019(3) 0.017(3)
O16 0.024(3) 0.029(3) 0.046(4) -0.019(3) -0.007(3) 0.006(3)
O17 0.017(2) 0.025(3) 0.029(3) 0.002(2) -0.004(2) 0.011(2)
O18 0.027(3) 0.025(3) 0.026(3) 0.008(2) -0.002(2) 0.015(2)
O19 0.031(3) 0.024(3) 0.051(4) 0.013(3) 0.015(3) 0.016(3)
O21 0.053(5) 0.057(5) 0.080(6) 0.024(4) 0.007(4) 0.043(4)
O22 0.039(4) 0.043(4) 0.031(3) -0.001(3) -0.005(3) 0.026(3)
O23 0.025(3) 0.043(4) 0.091(6) -0.018(4) 0.003(4) 0.008(3)
O20 0.029(4) 0.032(4) 0.081(6) 0.000(4) -0.004(4) 0.007(3)
O24 0.041(4) 0.052(5) 0.062(5) -0.007(4) -0.003(3) 0.033(4)
O25 0.029(4) 0.027(4) 0.271(17) -0.003(7) 0.010(7) 0.017(4)

loop_
_atom_type_symbol
_atom_type_description
_atom_type_scat_dispersion_real
_atom_type_scat_dispersion_imag
_atom_type_scat_source
C C 0.0000 0.0004 'International Tables Vol C Tables 4.2.6.8 and 6.1.1.4'
H H 0.0000 0.0000 'International Tables Vol C Tables 4.2.6.8 and 6.1.1.4'
Br Br 0.3029 0.9998 'International Tables Vol C Tables 4.2.6.8 and 6.1.1.4'
Cu Cu 0.2576 0.4761 'International Tables Vol C Tables 4.2.6.8 and 6.1.1.4'
Mn Mn 0.1813 0.2619 'International Tables Vol C Tables 4.2.6.8 and 6.1.1.4'
N N 0.0007 0.0009 'International Tables Vol C Tables 4.2.6.8 and 6.1.1.4'
O O 0.0020 0.0018 'International Tables Vol C Tables 4.2.6.8 and 6.1.1.4'
S S 0.0451 0.0415 'International Tables Vol C Tables 4.2.6.8 and 6.1.1.4'

loop_
_geom_angle_atom_site_label_1
_geom_angle_atom_site_label_2
_geom_angle_atom_site_label_3
_geom_angle
_geom_angle_site_symmetry_1
_geom_angle_site_symmetry_3
_geom_angle_publ_flag
O1 Mn1 O3 76.47(19) . . ?
O1 Mn1 O6 141.2(2) . . ?
O3 Mn1 O6 90.37(19) . . ?
O1 Mn1 O5 133.3(2) . . ?
O3 Mn1 O5 143.94(19) . . ?
O6 Mn1 O5 76.3(2) . . ?
O1 Mn1 O4 88.35(18) . . ?
O3 Mn1 O4 133.6(2) . . ?
O6 Mn1 O4 74.51(19) . . ?
O5 Mn1 O4 75.37(19) . . ?
O1 Mn1 O2 74.69(19) . . ?
O3 Mn1 O2 76.25(19) . . ?
O6 Mn1 O2 137.86(19) . . ?
O5 Mn1 O2 91.36(19) . . ?
O4 Mn1 O2 141.5(2) . . ?
O1 Mn1 Cu6 170.88(14) . . ?
O3 Mn1 Cu6 112.27(13) . . ?
O6 Mn1 Cu6 39.80(15) . . ?
O5 Mn1 Cu6 40.07(14) . . ?
O4 Mn1 Cu6 83.61(14) . . ?
O2 Mn1 Cu6 109.27(14) . . ?
O1 Mn1 Cu2 39.12(13) . . ?
O3 Mn1 Cu2 39.85(13) . . ?
O6 Mn1 Cu2 112.59(15) . . ?
O5 Mn1 Cu2 171.15(14) . . ?
O4 Mn1 Cu2 106.23(14) . . ?
O2 Mn1 Cu2 82.07(14) . . ?
Cu6 Mn1 Cu2 148.17(5) . . ?
O1 Mn1 Cu3 83.19(13) . . ?
O3 Mn1 Cu3 39.10(13) . . ?
O6 Mn1 Cu3 109.25(14) . . ?
O5 Mn1 Cu3 114.22(14) . . ?
O4 Mn1 Cu3 170.13(15) . . ?
O2 Mn1 Cu3 40.10(13) . . ?
Cu6 Mn1 Cu3 105.19(4) . . ?
Cu2 Mn1 Cu3 63.93(3) . . ?
O1 Mn1 Cu4 104.77(13) . . ?
O3 Mn1 Cu4 171.07(14) . . ?
O6 Mn1 Cu4 83.22(14) . . ?
O5 Mn1 Cu4 39.99(14) . . ?
O4 Mn1 Cu4 38.48(14) . . ?
O2 Mn1 Cu4 112.66(14) . . ?
Cu6 Mn1 Cu4 66.18(3) . . ?
Cu2 Mn1 Cu4 138.16(5) . . ?
Cu3 Mn1 Cu4 149.45(5) . . ?
O1 Mn1 Cu5 111.23(13) . . ?
O3 Mn1 Cu5 107.57(14) . . ?
O6 Mn1 Cu5 38.29(14) . . ?
O5 Mn1 Cu5 82.44(14) . . ?
O4 Mn1 Cu5 38.65(14) . . ?
O2 Mn1 Cu5 173.41(14) . . ?
Cu6 Mn1 Cu5 64.44(3) . . ?
Cu2 Mn1 Cu5 104.33(4) . . ?
Cu3 Mn1 Cu5 141.49(4) . . ?
Cu4 Mn1 Cu5 63.63(3) . . ?
O1 Mn1 Cu1 38.84(13) . . ?
O3 Mn1 Cu1 83.28(13) . . ?
O6 Mn1 Cu1 173.34(14) . . ?
O5 Mn1 Cu1 107.84(14) . . ?
O4 Mn1 Cu1 111.40(14) . . ?
O2 Mn1 Cu1 38.35(13) . . ?
Cu6 Mn1 Cu1 141.85(5) . . ?
Cu2 Mn1 Cu1 63.38(3) . . ?
Cu3 Mn1 Cu1 64.41(3) . . ?
Cu4 Mn1 Cu1 103.31(4) . . ?
Cu5 Mn1 Cu1 146.24(5) . . ?
O2 Cu1 O7 93.6(2) . . ?
O2 Cu1 N1 176.2(2) . . ?
O7 Cu1 N1 82.7(2) . . ?
O2 Cu1 O1 83.4(2) . . ?
O7 Cu1 O1 165.9(2) . . ?
N1 Cu1 O1 100.4(2) . . ?
O2 Cu1 Br1 87.15(15) . . ?
O7 Cu1 Br1 106.13(15) . . ?
N1 Cu1 Br1 93.44(18) . . ?
O1 Cu1 Br1 87.55(14) . . ?
O2 Cu1 Mn1 43.54(14) . . ?
O7 Cu1 Mn1 128.97(16) . . ?
N1 Cu1 Mn1 139.87(18) . . ?
O1 Cu1 Mn1 42.77(14) . . ?
Br1 Cu1 Mn1 98.77(4) . . ?
O9 Cu2 O1 91.3(2) . . ?
O9 Cu2 O3 161.8(2) . . ?
O1 Cu2 O3 85.8(2) . . ?
O9 Cu2 N2 83.8(2) . . ?
O1 Cu2 N2 171.5(2) . . ?
O3 Cu2 N2 96.6(2) . . ?
O9 Cu2 Br1 109.59(19) . . ?
O1 Cu2 Br1 88.52(14) . . ?
O3 Cu2 Br1 88.33(14) . . ?
N2 Cu2 Br1 99.70(18) . . ?
O9 Cu2 Mn1 125.19(19) . . ?
O1 Cu2 Mn1 44.08(14) . . ?
O3 Cu2 Mn1 44.69(14) . . ?
N2 Cu2 Mn1 135.07(19) . . ?
Br1 Cu2 Mn1 100.51(4) . . ?
O11 Cu3 O3 91.8(2) . . ?
O11 Cu3 N3 83.3(3) . . ?
O3 Cu3 N3 174.6(2) . . ?
O11 Cu3 O2 165.9(2) . . ?
O3 Cu3 O2 85.6(2) . . ?
N3 Cu3 O2 98.6(2) . . ?
O11 Cu3 Br1 107.83(16) . . ?
O3 Cu3 Br1 87.73(14) . . ?
N3 Cu3 Br1 95.99(18) . . ?
O2 Cu3 Br1 85.90(15) . . ?
O11 Cu3 Mn1 127.09(17) . . ?
O3 Cu3 Mn1 44.34(14) . . ?
N3 Cu3 Mn1 138.2(2) . . ?
O2 Cu3 Mn1 44.79(13) . . ?
Br1 Cu3 Mn1 99.43(4) . . ?
O4 Cu4 O13 90.3(2) . . ?
O4 Cu4 N5 172.8(2) . . ?
O13 Cu4 N5 82.4(2) . . ?
O4 Cu4 O5 85.4(2) . . ?
O13 Cu4 O5 160.1(2) . . ?
N5 Cu4 O5 101.2(2) . . ?
O4 Cu4 Br2 88.72(15) . . ?
O13 Cu4 Br2 114.74(16) . . ?
N5 Cu4 Br2 94.67(18) . . ?
O5 Cu4 Br2 84.65(15) . . ?
O4 Cu4 Mn1 44.54(14) . . ?
O13 Cu4 Mn1 122.82(17) . . ?
N5 Cu4 Mn1 140.48(19) . . ?
O5 Cu4 Mn1 44.63(15) . . ?
Br2 Cu4 Mn1 99.67(4) . . ?
O6 Cu5 O15 92.3(2) . . ?
O6 Cu5 O4 84.4(2) . . ?
O15 Cu5 O4 168.6(3) . . ?
O6 Cu5 N4 174.6(3) . . ?
O15 Cu5 N4 83.0(3) . . ?
O4 Cu5 N4 99.7(2) . . ?
O6 Cu5 Br2 86.49(17) . . ?
O15 Cu5 Br2 103.6(2) . . ?
O4 Cu5 Br2 87.13(15) . . ?
N4 Cu5 Br2 97.3(2) . . ?
O6 Cu5 Mn1 43.48(15) . . ?
O15 Cu5 Mn1 129.1(2) . . ?
O4 Cu5 Mn1 43.81(14) . . ?
N4 Cu5 Mn1 139.0(2) . . ?
Br2 Cu5 Mn1 98.08(4) . . ?
O17 Cu6 O6 162.6(2) . . ?
O17 Cu6 O5 91.2(2) . . ?
O6 Cu6 O5 85.8(2) . . ?
O17 Cu6 N6 83.8(3) . . ?
O6 Cu6 N6 97.5(3) . . ?
O5 Cu6 N6 172.9(3) . . ?
O17 Cu6 Br2 109.03(17) . . ?
O6 Cu6 Br2 87.84(15) . . ?
O5 Cu6 Br2 85.52(15) . . ?
N6 Cu6 Br2 100.8(2) . . ?
O17 Cu6 Mn1 124.40(16) . . ?
O6 Cu6 Mn1 44.97(14) . . ?
O5 Cu6 Mn1 45.18(15) . . ?
N6 Cu6 Mn1 135.2(2) . . ?
Br2 Cu6 Mn1 100.79(4) . . ?
C3 S1 S2 111.1(3) . . ?
C8 S2 S1 106.5(2) . . ?
C13 S3 S4 106.9(3) . . ?
C18 S4 S3 108.8(3) . . ?
C23 S5 S6 107.6(3) . . ?
C28 S6 S5 106.5(3) . . ?
Cu2 Br1 Cu1 71.89(3) . . ?
Cu2 Br1 Cu3 71.46(3) . . ?
Cu1 Br1 Cu3 72.74(3) . . ?
Cu6 Br2 Cu4 72.79(3) . . ?
Cu6 Br2 Cu5 70.83(3) . . ?
Cu4 Br2 Cu5 69.95(3) . . ?
C2 N1 Cu1 107.6(4) . . ?
C2 N1 H1A 110.2 . . ?
Cu1 N1 H1A 110.2 . . ?
C2 N1 H1B 110.2 . . ?
Cu1 N1 H1B 110.2 . . ?
H1A N1 H1B 108.5 . . ?
C12 N2 Cu2 108.4(4) . . ?
C12 N2 H2A 110.0 . . ?
Cu2 N2 H2A 110.0 . . ?
C12 N2 H2B 110.0 . . ?
Cu2 N2 H2B 110.0 . . ?
H2A N2 H2B 108.4 . . ?
C22 N3 Cu3 107.5(4) . . ?
C22 N3 H3A 110.2 . . ?
Cu3 N3 H3A 110.2 . . ?
C22 N3 H3B 110.2 . . ?
Cu3 N3 H3B 110.2 . . ?
H3A N3 H3B 108.5 . . ?
C17 N4 Cu5 104.9(5) . . ?
C17 N4 H4A 110.8 . . ?
Cu5 N4 H4A 110.8 . . ?
C17 N4 H4B 110.8 . . ?
Cu5 N4 H4B 110.8 . . ?
H4A N4 H4B 108.8 . . ?
C7 N5 Cu4 108.3(4) . . ?
C7 N5 H5A 110.0 . . ?
Cu4 N5 H5A 110.0 . . ?
C7 N5 H5B 110.0 . . ?
Cu4 N5 H5B 110.0 . . ?
H5A N5 H5B 108.4 . . ?
C27 N6 Cu6 109.6(5) . . ?
C27 N6 H6A 109.8 . . ?
Cu6 N6 H6A 109.8 . . ?
C27 N6 H6B 109.8 . . ?
Cu6 N6 H6B 109.8 . . ?
H6A N6 H6B 108.2 . . ?
O8 C1 O7 122.3(7) . . ?
O8 C1 C2 120.0(7) . . ?
O7 C1 C2 117.7(6) . . ?
N1 C2 C1 106.8(6) . . ?
N1 C2 C3 111.1(6) . . ?
C1 C2 C3 114.1(6) . . ?
N1 C2 H2 108.2 . . ?
C1 C2 H2 108.2 . . ?
C3 C2 H2 108.2 . . ?
C5 C3 C2 110.4(6) . . ?
C5 C3 C4 109.3(7) . . ?
C2 C3 C4 110.2(6) . . ?
C5 C3 S1 102.3(6) . . ?
C2 C3 S1 112.4(5) . . ?
C4 C3 S1 112.0(5) . . ?
C3 C4 H4C 109.5 . . ?
C3 C4 H4D 109.5 . . ?
H4C C4 H4D 109.5 . . ?
C3 C4 H4E 109.5 . . ?
H4C C4 H4E 109.5 . . ?
H4D C4 H4E 109.5 . . ?
C3 C5 H5C 109.5 . . ?
C3 C5 H5D 109.5 . . ?
H5C C5 H5D 109.5 . . ?
C3 C5 H5E 109.5 . . ?
H5C C5 H5E 109.5 . . ?
H5D C5 H5E 109.5 . . ?
O14 C6 O13 122.6(7) . . ?
O14 C6 C7 120.9(6) . . ?
O13 C6 C7 116.6(6) . . ?
N5 C7 C8 113.9(6) . . ?
N5 C7 C6 106.5(6) . . ?
C8 C7 C6 114.9(6) . . ?
N5 C7 H7 107.0 . . ?
C8 C7 H7 107.0 . . ?
C6 C7 H7 107.0 . . ?
C9 C8 C7 110.0(6) . . ?
C9 C8 C10 109.4(6) . . ?
C7 C8 C10 109.8(6) . . ?
C9 C8 S2 102.3(5) . . ?
C7 C8 S2 113.1(5) . . ?
C10 C8 S2 112.0(5) . . ?
C8 C9 H9A 109.5 . . ?
C8 C9 H9B 109.5 . . ?
H9A C9 H9B 109.5 . . ?
C8 C9 H9C 109.5 . . ?
H9A C9 H9C 109.5 . . ?
H9B C9 H9C 109.5 . . ?
C8 C10 H10A 109.5 . . ?
C8 C10 H10B 109.5 . . ?
H10A C10 H10B 109.5 . . ?
C8 C10 H10C 109.5 . . ?
H10A C10 H10C 109.5 . . ?
H10B C10 H10C 109.5 . . ?
O10 C11 O9 122.7(7) . . ?
O10 C11 C12 121.3(7) . . ?
O9 C11 C12 115.9(7) . . ?
N2 C12 C11 109.7(6) . . ?
N2 C12 C13 111.1(6) . . ?
C11 C12 C13 115.4(6) . . ?
N2 C12 H12 106.7 . . ?
C11 C12 H12 106.7 . . ?
C13 C12 H12 106.7 . . ?
C15 C13 C14 108.3(7) . . ?
C15 C13 C12 111.5(7) . . ?
C14 C13 C12 109.1(6) . . ?
C15 C13 S3 112.7(6) . . ?
C14 C13 S3 103.8(6) . . ?
C12 C13 S3 111.0(5) . . ?
C13 C14 H14A 109.5 . . ?
C13 C14 H14B 109.5 . . ?
H14A C14 H14B 109.5 . . ?
C13 C14 H14C 109.5 . . ?
H14A C14 H14C 109.5 . . ?
H14B C14 H14C 109.5 . . ?
C13 C15 H15A 109.5 . . ?
C13 C15 H15B 109.5 . . ?
H15A C15 H15B 109.5 . . ?
C13 C15 H15C 109.5 . . ?
H15A C15 H15C 109.5 . . ?
H15B C15 H15C 109.5 . . ?
O15 C16 O16 126.2(9) . . ?
O15 C16 C17 116.5(7) . . ?
O16 C16 C17 117.3(8) . . ?
N4 C17 C18 110.5(7) . . ?
N4 C17 C16 108.0(7) . . ?
C18 C17 C16 114.3(7) . . ?
N4 C17 H17 108.0 . . ?
C18 C17 H17 108.0 . . ?
C16 C17 H17 108.0 . . ?
C17 C18 C20 110.2(7) . . ?
C17 C18 C19 111.9(7) . . ?
C20 C18 C19 108.3(8) . . ?
C17 C18 S4 111.4(6) . . ?
C20 C18 S4 111.3(6) . . ?
C19 C18 S4 103.6(6) . . ?
C18 C19 H19A 109.5 . . ?
C18 C19 H19B 109.5 . . ?
H19A C19 H19B 109.5 . . ?
C18 C19 H19C 109.5 . . ?
H19A C19 H19C 109.5 . . ?
H19B C19 H19C 109.5 . . ?
C18 C20 H20A 109.5 . . ?
C18 C20 H20B 109.5 . . ?
H20A C20 H20B 109.5 . . ?
C18 C20 H20C 109.5 . . ?
H20A C20 H20C 109.5 . . ?
H20B C20 H20C 109.5 . . ?
O12 C21 O11 124.0(8) . . ?
O12 C21 C22 119.6(7) . . ?
O11 C21 C22 116.4(7) . . ?
N3 C22 C21 107.5(6) . . ?
N3 C22 C23 111.7(6) . . ?
C21 C22 C23 115.0(6) . . ?
N3 C22 H22 107.4 . . ?
C21 C22 H22 107.4 . . ?
C23 C22 H22 107.4 . . ?
C25 C23 C24 108.2(6) . . ?
C25 C23 C22 108.8(6) . . ?
C24 C23 C22 109.2(6) . . ?
C25 C23 S5 114.9(5) . . ?
C24 C23 S5 104.4(6) . . ?
C22 C23 S5 111.1(5) . . ?
C23 C24 H24A 109.5 . . ?
C23 C24 H24B 109.5 . . ?
H24A C24 H24B 109.5 . . ?
C23 C24 H24C 109.5 . . ?
H24A C24 H24C 109.5 . . ?
H24B C24 H24C 109.5 . . ?
C23 C25 H25A 109.5 . . ?
C23 C25 H25B 109.5 . . ?
H25A C25 H25B 109.5 . . ?
C23 C25 H25C 109.5 . . ?
H25A C25 H25C 109.5 . . ?
H25B C25 H25C 109.5 . . ?
O18 C26 O17 124.0(8) . . ?
O18 C26 C27 119.3(7) . . ?
O17 C26 C27 116.7(7) . . ?
N6 C27 C26 107.7(6) . . ?
N6 C27 C28 111.8(6) . . ?
C26 C27 C28 112.7(6) . . ?
N6 C27 H27 108.2 . . ?
C26 C27 H27 108.2 . . ?
C28 C27 H27 108.2 . . ?
C30 C28 C29 110.2(6) . . ?
C30 C28 C27 110.4(6) . . ?
C29 C28 C27 108.9(7) . . ?
C30 C28 S6 113.6(5) . . ?
C29 C28 S6 103.2(6) . . ?
C27 C28 S6 110.2(5) . . ?
C28 C29 H29A 109.5 . . ?
C28 C29 H29B 109.5 . . ?
H29A C29 H29B 109.5 . . ?
C28 C29 H29C 109.5 . . ?
H29A C29 H29C 109.5 . . ?
H29B C29 H29C 109.5 . . ?
C28 C30 H30A 109.5 . . ?
C28 C30 H30B 109.5 . . ?
H30A C30 H30B 109.5 . . ?
C28 C30 H30C 109.5 . . ?
H30A C30 H30C 109.5 . . ?
H30B C30 H30C 109.5 . . ?
Cu2 O1 Cu1 111.7(2) . . ?
Cu2 O1 Mn1 96.8(2) . . ?
Cu1 O1 Mn1 98.4(2) . . ?
Cu2 O1 H1 115.7 . . ?
Cu1 O1 H1 115.7 . . ?
Mn1 O1 H1 115.7 . . ?
Cu1 O2 Cu3 113.7(2) . . ?
Cu1 O2 Mn1 98.1(2) . . ?
Cu3 O2 Mn1 95.1(2) . . ?
Cu1 O2 H2C 115.6 . . ?
Cu3 O2 H2C 115.6 . . ?
Mn1 O2 H2C 115.6 . . ?
Cu3 O3 Cu2 111.8(2) . . ?
Cu3 O3 Mn1 96.6(2) . . ?
Cu2 O3 Mn1 95.5(2) . . ?
Cu3 O3 H3 116.5 . . ?
Cu2 O3 H3 116.5 . . ?
Mn1 O3 H3 116.5 . . ?
Cu4 O4 Cu5 114.0(2) . . ?
Cu4 O4 Mn1 97.0(2) . . ?
Cu5 O4 Mn1 97.5(2) . . ?
Cu4 O4 H4 115.2 . . ?
Cu5 O4 H4 115.2 . . ?
Mn1 O4 H4 115.2 . . ?
Cu6 O5 Cu4 115.5(2) . . ?
Cu6 O5 Mn1 94.7(2) . . ?
Cu4 O5 Mn1 95.4(2) . . ?
Cu6 O5 H5 115.8 . . ?
Cu4 O5 H5 115.8 . . ?
Mn1 O5 H5 115.8 . . ?
Cu5 O6 Cu6 114.4(3) . . ?
Cu5 O6 Mn1 98.2(2) . . ?
Cu6 O6 Mn1 95.2(2) . . ?
Cu5 O6 H6 115.3 . . ?
Cu6 O6 H6 115.3 . . ?
Mn1 O6 H6 115.3 . . ?
C1 O7 Cu1 112.7(4) . . ?
C11 O9 Cu2 116.4(5) . . ?
C21 O11 Cu3 115.0(5) . . ?
C6 O13 Cu4 115.1(5) . . ?
C16 O15 Cu5 114.8(6) . . ?
C26 O17 Cu6 115.7(5) . . ?
H19D O19 H19E 104.8(5) . . ?
H21A O21 H21B 104.9(5) . . ?
H22A O22 H22B 104.8(5) . . ?
H23A O23 H23B 104.9(5) . . ?
H20D O20 H20E 104.9(5) . . ?
H24D O24 H24E 104.9(5) . . ?
H25D O25 H25E 104.8(5) . . ?

loop_
_geom_bond_atom_site_label_1
_geom_bond_atom_site_label_2
_geom_bond_distance
_geom_bond_site_symmetry_2
_geom_bond_publ_flag
Mn1 O1 2.161(5) . ?
Mn1 O3 2.179(5) . ?
Mn1 O6 2.180(5) . ?
Mn1 O5 2.186(5) . ?
Mn1 O4 2.189(5) . ?
Mn1 O2 2.190(5) . ?
Mn1 Cu6 3.0714(15) . ?
Mn1 Cu2 3.0840(14) . ?
Mn1 Cu3 3.0966(14) . ?
Mn1 Cu4 3.0982(14) . ?
Mn1 Cu5 3.1351(14) . ?
Mn1 Cu1 3.1479(14) . ?
Cu1 O2 1.973(5) . ?
Cu1 O7 1.978(5) . ?
Cu1 N1 1.992(6) . ?
Cu1 O1 1.996(5) . ?
Cu1 Br1 2.7934(11) . ?
Cu2 O9 1.924(5) . ?
Cu2 O1 1.960(5) . ?
Cu2 O3 1.985(5) . ?
Cu2 N2 1.996(6) . ?
Cu2 Br1 2.7841(11) . ?
Cu3 O11 1.959(5) . ?
Cu3 O3 1.966(5) . ?
Cu3 N3 1.993(6) . ?
Cu3 O2 2.003(5) . ?
Cu3 Br1 2.8186(11) . ?
Cu4 O4 1.942(5) . ?
Cu4 O13 1.954(5) . ?
Cu4 N5 1.991(6) . ?
Cu4 O5 2.000(5) . ?
Cu4 Br2 2.8493(12) . ?
Cu5 O6 1.963(5) . ?
Cu5 O15 1.969(6) . ?
Cu5 O4 1.975(5) . ?
Cu5 N4 2.003(7) . ?
Cu5 Br2 2.8833(13) . ?
Cu6 O17 1.946(6) . ?
Cu6 O6 1.974(6) . ?
Cu6 O5 1.984(5) . ?
Cu6 N6 1.988(7) . ?
Cu6 Br2 2.8276(12) . ?
S1 C3 1.876(8) . ?
S1 S2 2.044(3) . ?
S2 C8 1.871(8) . ?
S3 C13 1.870(9) . ?
S3 S4 2.037(3) . ?
S4 C18 1.884(8) . ?
S5 C23 1.851(8) . ?
S5 S6 2.046(3) . ?
S6 C28 1.880(7) . ?
N1 C2 1.469(9) . ?
N1 H1A 0.9100 . ?
N1 H1B 0.9100 . ?
N2 C12 1.498(9) . ?
N2 H2A 0.9100 . ?
N2 H2B 0.9100 . ?
N3 C22 1.506(9) . ?
N3 H3A 0.9100 . ?
N3 H3B 0.9100 . ?
N4 C17 1.517(11) . ?
N4 H4A 0.9100 . ?
N4 H4B 0.9100 . ?
N5 C7 1.487(9) . ?
N5 H5A 0.9100 . ?
N5 H5B 0.9100 . ?
N6 C27 1.503(10) . ?
N6 H6A 0.9100 . ?
N6 H6B 0.9100 . ?
C1 O8 1.265(9) . ?
C1 O7 1.299(9) . ?
C1 C2 1.521(10) . ?
C2 C3 1.549(10) . ?
C2 H2 1.0000 . ?
C3 C5 1.519(12) . ?
C3 C4 1.577(11) . ?
C4 H4C 0.9800 . ?
C4 H4D 0.9800 . ?
C4 H4E 0.9800 . ?
C5 H5C 0.9800 . ?
C5 H5D 0.9800 . ?
C5 H5E 0.9800 . ?
C6 O14 1.241(9) . ?
C6 O13 1.281(9) . ?
C6 C7 1.552(10) . ?
C7 C8 1.542(10) . ?
C7 H7 1.0000 . ?
C8 C9 1.535(10) . ?
C8 C10 1.542(10) . ?
C9 H9A 0.9800 . ?
C9 H9B 0.9800 . ?
C9 H9C 0.9800 . ?
C10 H10A 0.9800 . ?
C10 H10B 0.9800 . ?
C10 H10C 0.9800 . ?
C11 O10 1.235(10) . ?
C11 O9 1.292(10) . ?
C11 C12 1.528(10) . ?
C12 C13 1.574(11) . ?
C12 H12 1.0000 . ?
C13 C15 1.523(10) . ?
C13 C14 1.539(11) . ?
C14 H14A 0.9800 . ?
C14 H14B 0.9800 . ?
C14 H14C 0.9800 . ?
C15 H15A 0.9800 . ?
C15 H15B 0.9800 . ?
C15 H15C 0.9800 . ?
C16 O15 1.252(11) . ?
C16 O16 1.261(10) . ?
C16 C17 1.552(13) . ?
C17 C18 1.529(12) . ?
C17 H17 1.0000 . ?
C18 C20 1.545(11) . ?
C18 C19 1.546(13) . ?
C19 H19A 0.9800 . ?
C19 H19B 0.9800 . ?
C19 H19C 0.9800 . ?
C20 H20A 0.9800 . ?
C20 H20B 0.9800 . ?
C20 H20C 0.9800 . ?
C21 O12 1.228(10) . ?
C21 O11 1.291(9) . ?
C21 C22 1.545(12) . ?
C22 C23 1.562(11) . ?
C22 H22 1.0000 . ?
C23 C25 1.548(10) . ?
C23 C24 1.556(12) . ?
C24 H24A 0.9800 . ?
C24 H24B 0.9800 . ?
C24 H24C 0.9800 . ?
C25 H25A 0.9800 . ?
C25 H25B 0.9800 . ?
C25 H25C 0.9800 . ?
C26 O18 1.226(10) . ?
C26 O17 1.301(9) . ?
C26 C27 1.550(11) . ?
C27 C28 1.592(11) . ?
C27 H27 1.0000 . ?
C28 C30 1.504(11) . ?
C28 C29 1.560(11) . ?
C29 H29A 0.9800 . ?
C29 H29B 0.9800 . ?
C29 H29C 0.9800 . ?
C30 H30A 0.9800 . ?
C30 H30B 0.9800 . ?
C30 H30C 0.9800 . ?
O1 H1 1.0000 . ?
O2 H2C 1.0000 . ?
O3 H3 1.0000 . ?
O4 H4 1.0000 . ?
O5 H5 1.0000 . ?
O6 H6 1.0000 . ?
O19 H19D 0.871(3) . ?
O19 H19E 0.870(3) . ?
O21 H21A 0.870(3) . ?
O21 H21B 0.870(3) . ?
O22 H22A 0.871(3) . ?
O22 H22B 0.870(3) . ?
O23 H23A 0.870(3) . ?
O23 H23B 0.871(3) . ?
O20 H20D 0.870(3) . ?
O20 H20E 0.870(3) . ?
O24 H24D 0.870(3) . ?
O24 H24E 0.870(3) . ?
O25 H25D 0.870(3) . ?
O25 H25E 0.872(3) . ?

loop_
_geom_hbond_atom_site_label_D
_geom_hbond_atom_site_label_H
_geom_hbond_atom_site_label_A
_geom_hbond_distance_DH
_geom_hbond_distance_HA
_geom_hbond_distance_DA
_geom_hbond_angle_DHA
_geom_hbond_site_symmetry_A
_geom_hbond_publ_flag
N1 H1A O22 0.91 2.22 2.973(9) 140.0 . yes
N1 H1B O14 0.91 2.11 2.962(8) 155.6 2_664 yes
N2 H2A O24 0.91 2.24 3.088(10) 155.6 . yes
N2 H2B O16 0.91 2.13 2.865(9) 137.5 2_764 yes
N3 H3A O25 0.91 2.20 3.052(12) 155.4 . yes
N3 H3B O18 0.91 2.14 2.922(8) 143.3 2_654 yes
N5 H5A O20 0.91 2.22 3.085(10) 157.6 . yes
N5 H5B O22 0.91 2.28 3.017(9) 137.4 3_565 yes
N6 H6A O23 0.91 2.30 3.142(12) 154.5 . yes
C4 H4C O8 0.98 2.48 3.049(10) 116.7 . yes
C9 H9B O20 0.98 2.52 3.491(11) 172.6 . yes
C10 H10A O14 0.98 2.40 3.005(9) 119.4 . yes
C10 H10C Br1 0.98 2.84 3.779(7) 160.6 3_565 yes
C15 H15A O10 0.98 2.35 2.912(12) 115.6 . yes
C20 H20B Br1 0.98 2.74 3.687(8) 162.7 3_675 yes
C20 H20C O16 0.98 2.39 2.972(12) 117.8 . yes
C24 H24A O25 0.98 2.56 3.500(12) 161.2 . yes
C25 H25A O12 0.98 2.42 2.986(10) 116.3 . yes
C29 H29A O23 0.98 2.64 3.526(13) 150.8 . yes
C30 H30A O18 0.98 2.36 2.945(10) 117.9 . yes
C30 H30C Br1 0.98 3.02 3.974(8) 164.5 3_665 yes
O1 H1 O19 1.00 1.97 2.923(8) 158.7 . yes
O2 H2C O25 1.00 1.98 2.809(10) 139.2 . yes
O3 H3 O24 1.00 1.93 2.824(9) 146.6 . yes
O4 H4 O19 1.00 1.84 2.816(8) 163.7 . yes
O5 H5 O20 1.00 2.44 3.130(9) 125.4 . yes
O6 H6 O23 1.00 1.76 2.704(7) 156.0 . yes
O19 H19D O21 0.871(3) 2.097(10) 2.960(9) 171(5) . yes
O21 H21A O14 0.870(3) 2.057(13) 2.901(9) 163(5) . yes
O22 H22A O9 0.871(3) 1.939(12) 2.792(8) 166(5) . yes
O20 H20E O17 0.870(3) 2.01(5) 2.786(9) 148(9) . yes
O25 H25E O7 0.872(3) 2.24(2) 2.860(10) 128.1(17) . yes

loop_
_geom_torsion_atom_site_label_1
_geom_torsion_atom_site_label_2
_geom_torsion_atom_site_label_3
_geom_torsion_atom_site_label_4
_geom_torsion
_geom_torsion_site_symmetry_1
_geom_torsion_site_symmetry_2
_geom_torsion_site_symmetry_3
_geom_torsion_site_symmetry_4
_geom_torsion_publ_flag
Cu1 N1 C2 C1 -36.4(6) . . . . ?
Cu1 N1 C2 C3 88.7(6) . . . . ?
O8 C1 C2 N1 -156.5(7) . . . . ?
O7 C1 C2 N1 25.4(8) . . . . ?
O8 C1 C2 C3 80.2(9) . . . . ?
O7 C1 C2 C3 -97.9(8) . . . . ?
N1 C2 C3 C5 63.4(8) . . . . ?
C1 C2 C3 C5 -175.7(7) . . . . ?
N1 C2 C3 C4 -175.8(6) . . . . ?
C1 C2 C3 C4 -54.9(8) . . . . ?
N1 C2 C3 S1 -50.1(7) . . . . ?
C1 C2 C3 S1 70.8(7) . . . . ?
S2 S1 C3 C5 158.7(5) . . . . ?
S2 S1 C3 C2 -82.9(5) . . . . ?
S2 S1 C3 C4 41.8(6) . . . . ?
Cu4 N5 C7 C8 94.7(6) . . . . ?
Cu4 N5 C7 C6 -33.0(6) . . . . ?
O14 C6 C7 N5 -160.1(6) . . . . ?
O13 C6 C7 N5 19.4(8) . . . . ?
O14 C6 C7 C8 72.8(8) . . . . ?
O13 C6 C7 C8 -107.8(7) . . . . ?
N5 C7 C8 C9 60.2(8) . . . . ?
C6 C7 C8 C9 -176.5(6) . . . . ?
N5 C7 C8 C10 -179.3(6) . . . . ?
C6 C7 C8 C10 -56.0(8) . . . . ?
N5 C7 C8 S2 -53.5(7) . . . . ?
C6 C7 C8 S2 69.9(6) . . . . ?
S1 S2 C8 C9 168.1(4) . . . . ?
S1 S2 C8 C7 -73.7(5) . . . . ?
S1 S2 C8 C10 51.0(6) . . . . ?
Cu2 N2 C12 C11 -21.8(7) . . . . ?
Cu2 N2 C12 C13 107.0(6) . . . . ?
O10 C11 C12 N2 -169.9(8) . . . . ?
O9 C11 C12 N2 9.5(10) . . . . ?
O10 C11 C12 C13 63.8(11) . . . . ?
O9 C11 C12 C13 -116.9(8) . . . . ?
N2 C12 C13 C15 -174.1(6) . . . . ?
C11 C12 C13 C15 -48.4(9) . . . . ?
N2 C12 C13 C14 66.2(8) . . . . ?
C11 C12 C13 C14 -168.1(7) . . . . ?
N2 C12 C13 S3 -47.5(7) . . . . ?
C11 C12 C13 S3 78.2(7) . . . . ?
S4 S3 C13 C15 54.9(6) . . . . ?
S4 S3 C13 C14 171.9(5) . . . . ?
S4 S3 C13 C12 -71.1(5) . . . . ?
Cu5 N4 C17 C18 91.3(7) . . . . ?
Cu5 N4 C17 C16 -34.3(7) . . . . ?
O15 C16 C17 N4 19.0(10) . . . . ?
O16 C16 C17 N4 -161.4(8) . . . . ?
O15 C16 C17 C18 -104.3(10) . . . . ?
O16 C16 C17 C18 75.2(10) . . . . ?
N4 C17 C18 C20 -179.5(6) . . . . ?
C16 C17 C18 C20 -57.5(9) . . . . ?
N4 C17 C18 C19 59.9(9) . . . . ?
C16 C17 C18 C19 -178.1(7) . . . . ?
N4 C17 C18 S4 -55.5(8) . . . . ?
C16 C17 C18 S4 66.5(8) . . . . ?
S3 S4 C18 C17 -90.7(6) . . . . ?
S3 S4 C18 C20 32.6(7) . . . . ?
S3 S4 C18 C19 148.8(6) . . . . ?
Cu3 N3 C22 C21 -32.2(7) . . . . ?
Cu3 N3 C22 C23 94.9(6) . . . . ?
O12 C21 C22 N3 -160.5(7) . . . . ?
O11 C21 C22 N3 20.1(9) . . . . ?
O12 C21 C22 C23 74.4(9) . . . . ?
O11 C21 C22 C23 -105.1(7) . . . . ?
N3 C22 C23 C25 -178.4(6) . . . . ?
C21 C22 C23 C25 -55.5(8) . . . . ?
N3 C22 C23 C24 63.6(8) . . . . ?
C21 C22 C23 C24 -173.4(6) . . . . ?
N3 C22 C23 S5 -51.0(7) . . . . ?
C21 C22 C23 S5 71.9(7) . . . . ?
S6 S5 C23 C25 46.1(6) . . . . ?
S6 S5 C23 C24 164.4(4) . . . . ?
S6 S5 C23 C22 -77.9(5) . . . . ?
Cu6 N6 C27 C26 -25.6(7) . . . . ?
Cu6 N6 C27 C28 98.6(6) . . . . ?
O18 C26 C27 N6 -163.6(7) . . . . ?
O17 C26 C27 N6 14.8(9) . . . . ?
O18 C26 C27 C28 72.7(9) . . . . ?
O17 C26 C27 C28 -108.9(7) . . . . ?
N6 C27 C28 C30 -175.2(6) . . . . ?
C26 C27 C28 C30 -53.8(8) . . . . ?
N6 C27 C28 C29 63.7(8) . . . . ?
C26 C27 C28 C29 -174.9(6) . . . . ?
N6 C27 C28 S6 -48.9(7) . . . . ?
C26 C27 C28 S6 72.5(7) . . . . ?
S5 S6 C28 C30 44.4(6) . . . . ?
S5 S6 C28 C29 163.7(5) . . . . ?
S5 S6 C28 C27 -80.1(5) . . . . ?
O8 C1 O7 Cu1 -178.7(6) . . . . ?
C2 C1 O7 Cu1 -0.6(8) . . . . ?
O10 C11 O9 Cu2 -171.8(7) . . . . ?
C12 C11 O9 Cu2 8.9(9) . . . . ?
O12 C21 O11 Cu3 -176.3(6) . . . . ?
C22 C21 O11 Cu3 3.1(8) . . . . ?
O14 C6 O13 Cu4 -175.7(5) . . . . ?
C7 C6 O13 Cu4 4.8(8) . . . . ?
O16 C16 O15 Cu5 -171.8(8) . . . . ?
C17 C16 O15 Cu5 7.8(10) . . . . ?
O18 C26 O17 Cu6 -177.6(6) . . . . ?
C27 C26 O17 Cu6 4.1(8) . . . . ?
